data_7062332
loop_
_publ_author_name
'Tong, Jin'
'Zhao, Li-Rong'
'Zhang, Jin'
'Wang, Xia-Yan'
'Yu, Yan-Min'
'Yu, Shu-Yan'

_publ_section_title
;
 Heteroleptic copper(i) complexes bearing functionalized
 1H-pyrazole-bipyridine ligands: synthesis, photophysical properties,
 crystal structures, and applications in halogen sensing
;
_journal_issue 9
_journal_name_full 'New Journal of Chemistry'
_journal_page_first 4374
_journal_page_last 4385
_journal_paper_doi 10.1039/D2NJ05408F
_journal_volume 47
_journal_year 2023
_chemical_formula_moiety 'C43 H38 Cu N6 P2, B F4, 0.25(C6 H14 O), 0.25(H2 O)'
_chemical_formula_sum 'C44.5 H42 B Cu F4 N6 O0.5 P2'
_chemical_formula_weight 881.13
_space_group_crystal_system monoclinic
_space_group_IT_number 14
_space_group_name_Hall '-P 2ybc'
_space_group_name_H-M_alt 'P 1 21/c 1'
_atom_sites_solution_hydrogens mixed
_audit_creation_date 2023-01-06
_audit_creation_method
;
Olex2 1.3
(compiled 2020.11.12 svn.r5f609507 for OlexSys, GUI svn.r6408)
;
_audit_update_record
;
2023-01-08 deposited with the CCDC.	2023-01-13 downloaded from the CCDC.
;
_cell_angle_alpha 90
_cell_angle_beta 105.9590(10)
_cell_angle_gamma 90
_cell_formula_units_Z 8
_cell_length_a 18.1862(6)
_cell_length_b 20.5002(7)
_cell_length_c 25.9562(8)
_cell_measurement_reflns_used 9952
_cell_measurement_temperature 296.15
_cell_measurement_theta_max 27.41
_cell_measurement_theta_min 2.30
_cell_volume 9304.0(5)
_computing_cell_refinement 'SAINT V8.38A (Bruker, 2018)'
_computing_data_collection 'SAINT V8.38A (Bruker, 2018)'
_computing_data_reduction 'SAINT V8.38A (Bruker, 2018)'
_computing_molecular_graphics 'Olex2 1.3 (Dolomanov et al., 2009)'
_computing_publication_material 'Olex2 1.3 (Dolomanov et al., 2009)'
_computing_structure_refinement 'SHELXL 2018/3 (Sheldrick, 2015)'
_computing_structure_solution 'SHELXT 2014/5 (Sheldrick, 2014)'
_diffrn_ambient_temperature 296.15
_diffrn_measured_fraction_theta_full 0.998
_diffrn_measured_fraction_theta_max 0.999
_diffrn_measurement_device_type 'Bruker APEX-II CCD'
_diffrn_measurement_method '\f and \w scans'
_diffrn_radiation_type MoK\a
_diffrn_radiation_wavelength 0.71073
_diffrn_reflns_av_R_equivalents 0.0705
_diffrn_reflns_av_unetI/netI 0.0676
_diffrn_reflns_Laue_measured_fraction_full 0.998
_diffrn_reflns_Laue_measured_fraction_max 0.999
_diffrn_reflns_limit_h_max 22
_diffrn_reflns_limit_h_min -22
_diffrn_reflns_limit_k_max 25
_diffrn_reflns_limit_k_min -21
_diffrn_reflns_limit_l_max 32
_diffrn_reflns_limit_l_min -29
_diffrn_reflns_number 76244
_diffrn_reflns_point_group_measured_fraction_full 0.998
_diffrn_reflns_point_group_measured_fraction_max 0.999
_diffrn_reflns_theta_full 25.242
_diffrn_reflns_theta_max 25.999
_diffrn_reflns_theta_min 1.987
_diffrn_source_current 40.0
_diffrn_source_power 2.0
_diffrn_source_voltage 50.0
_diffrn_standards_number 0
_exptl_absorpt_coefficient_mu 0.592
_exptl_absorpt_correction_T_max 0.0949
_exptl_absorpt_correction_T_min 0.0663
_exptl_absorpt_correction_type multi-scan
_exptl_absorpt_process_details
;
SADABS-2016/2 (Bruker,2016/2) was used for absorption correction.
wR2(int) was 0.1495 before and 0.0588 after correction.
The Ratio of minimum to maximum transmission is 0.6986.
The \l/2 correction factor is Not present.
;
_exptl_crystal_colour colourless
_exptl_crystal_density_diffrn 1.258
_exptl_crystal_description block
_exptl_crystal_F_000 3640
_exptl_crystal_size_max 0.18
_exptl_crystal_size_mid 0.18
_exptl_crystal_size_min 0.17
_refine_diff_density_max 1.129
_refine_diff_density_min -0.726
_refine_diff_density_rms 0.112
_refine_ls_extinction_method none
_refine_ls_goodness_of_fit_ref 1.028
_refine_ls_hydrogen_treatment constr
_refine_ls_matrix_type full
_refine_ls_number_parameters 1042
_refine_ls_number_reflns 18247
_refine_ls_number_restraints 263
_refine_ls_restrained_S_all 1.037
_refine_ls_R_factor_all 0.1583
_refine_ls_R_factor_gt 0.0947
_refine_ls_shift/su_max 0.001
_refine_ls_shift/su_mean 0.000
_refine_ls_structure_factor_coef Fsqd
_refine_ls_weighting_details 'w=1/[\s^2^(Fo^2^)+(0.1897P)^2^+19.0238P] where P=(Fo^2^+2Fc^2^)/3'
_refine_ls_weighting_scheme calc
_refine_ls_wR_factor_gt 0.2728
_refine_ls_wR_factor_ref 0.3482
_reflns_Friedel_coverage 0.000
_reflns_number_gt 10018
_reflns_number_total 18247
_reflns_threshold_expression 'I > 2\s(I)'
_cod_data_source_file d2nj05408f2.cif
_cod_data_source_block 20210701li_lidz7493_0m
_cod_original_formula_sum 'C44.50 H42 B Cu F4 N6 O0.50 P2'
_cod_database_code 7062332
_shelx_shelxl_version_number 2018/3
_shelx_space_group_comment
;
The symmetry employed for this shelxl refinement is uniquely defined
by the following loop, which should always be used as a source of
symmetry information in preference to the above space-group names.
They are only intended as comments.
;
_shelx_estimated_absorpt_t_max 0.906
_shelx_estimated_absorpt_t_min 0.901
_olex2_refinement_description
;
1. Fixed Uiso
 At 1.2 times of:
  All C(H) groups, All C(H,H) groups, All N(H) groups
 At 1.5 times of:
  All C(H,H,H) groups, All O(H,H) groups
2. Restrained distances
 C88-C87 = C89-C87
 1.55 with sigma of 0.02
 O1-C87
 1.41 with sigma of 0.02
 C39-C38 = C40-C39 = C41-C40 = C42-C41 = C43-C42 = C43-C38
 1.38 with sigma of 0.02
 C76-C75 = C77-C76 = C78-C77 = C79-C78 = C80-C79 = C80-C75
 1.38 with sigma of 0.02
 C88-C89
 2.55 with sigma of 0.04
 C88-O1 \\sim O1-C89
 with sigma of 0.02
 C39-C38 \\sim C40-C39 \\sim C41-C40 \\sim C42-C41 \\sim C43-C42 \\sim C43-C38
 with sigma of 0.01
 C76-C75 \\sim C77-C76 \\sim C78-C77 \\sim C79-C78 \\sim C80-C79 \\sim C80-C75
 with sigma of 0.02
3. Rigid bond restraints
 C60, C61, C62, C63, C64, C65
 with sigma for 1-2 distances of 0.01 and sigma for 1-3 distances of 0.01
 C66, C67, C68, C69, C70, C71
 with sigma for 1-2 distances of 0.01 and sigma for 1-3 distances of 0.01
4. Uiso/Uaniso restraints and constraints
O1 \\sim C87 \\sim C88 \\sim C89: within 3A with sigma of 0.01 and sigma for
terminal atoms of 0.02 within 3A
C66 \\sim C67 \\sim C68 \\sim C69 \\sim C70 \\sim C71: within 1.7A with sigma
of 0.01 and sigma for terminal atoms of 0.02 within 1.7A
C75 \\sim C76 \\sim C77 \\sim C78 \\sim C79 \\sim C80: within 1.7A with sigma
of 0.01 and sigma for terminal atoms of 0.02 within 1.7A
C81 \\sim C82 \\sim C83 \\sim C84 \\sim C85 \\sim C86: within 1.7A with sigma
of 0.01 and sigma for terminal atoms of 0.02 within 1.7A
C60 \\sim C61 \\sim C62 \\sim C63 \\sim C64 \\sim C65: within 1.7A with sigma
of 0.01 and sigma for terminal atoms of 0.02 within 1.7A
Uanis(O2) \\sim Ueq, Uanis(O3) \\sim Ueq: with sigma of 0.01 and sigma for
terminal atoms of 0.02
5. Others
 Fixed Sof: O2(0.25) H2A(0.25) H2B(0.25) O3(0.25) H3A(0.25) H3B(0.25)
6.a Riding coordinates:
 C87(H87), O2(H2A,H2B), O3(H3A,H3B)
6.b Secondary CH2 refined with riding coordinates:
 C29(H29A,H29B), C30(H30A,H30B), C31(H31A,H31B), C72(H72A,H72B), C73(H73A,
 H73B), C74(H74A,H74B)
6.c Me refined with riding coordinates:
 C88(H88A,H88B,H88C), C89(H89A,H89B,H89C)
6.d Aromatic/amide H refined with riding coordinates:
 N3(H3), N5(H5), C1(H1), C2(H2), C4(H4), C7(H7), C8(H8), C9(H9), C10(H10),
 C12(H12), C15(H15), C16(H16), C18(H18), C19(H19), C20(H20), C21(H21), C22(H22),
  C24(H24), C25(H25), C26(H26), C27(H27), C28(H28), C33(H33), C34(H34),
 C35(H35), C36(H36), C37(H37), C39(H39), C40(H40), C41(H41), C42(H42), C43(H43),
  N10(H10A), N12(H12A), C44(H44), C45(H45), C47(H47), C50(H50), C51(H51),
 C52(H52), C53(H53), C55(H55), C58(H58), C59(H59), C61(H61), C62(H62), C63(H63),
  C64(H64), C65(H65), C67(H67), C68(H68), C69(H69), C70(H70), C71(H71),
 C76(H76), C77(H77), C78(H78), C79(H79), C80(H80), C82(H82), C83(H83), C84(H84),
  C85(H85), C86(H86)
6.e Fitted hexagon refined as free rotating group:
 C60(C61,C62,C63,C64,C65), C66(C67,C68,C69,C70,C71), C81(C82,C83,C84,C85,C86)
;
_olex2_submission_special_instructions 'No special instructions were received'

loop_
_space_group_symop_operation_xyz
'x, y, z'
'-x, y+1/2, -z+1/2'
'-x, -y, -z'
'x, -y-1/2, z-1/2'

loop_
_atom_site_label
_atom_site_type_symbol
_atom_site_fract_x
_atom_site_fract_y
_atom_site_fract_z
_atom_site_U_iso_or_equiv
_atom_site_adp_type
_atom_site_occupancy
_atom_site_site_symmetry_order
_atom_site_calc_flag
_atom_site_refinement_flags_posn
_atom_site_refinement_flags_adp
_atom_site_refinement_flags_occupancy
_atom_site_disorder_assembly
_atom_site_disorder_group
Cu1 Cu 0.55583(5) -0.39934(4) 0.79324(3) 0.0537(3) Uani 1 1 d . . . . .
P1 P 0.58086(11) -0.36866(9) 0.87957(7) 0.0568(5) Uani 1 1 d . . . . .
P2 P 0.62342(11) -0.49280(9) 0.80022(7) 0.0592(5) Uani 1 1 d . . . . .
N1 N 0.4445(3) -0.4110(3) 0.7467(2) 0.0582(15) Uani 1 1 d . . . . .
N2 N 0.5513(3) -0.3300(3) 0.7348(2) 0.0518(13) Uani 1 1 d . . . . .
N3 N 0.1266(3) -0.4840(3) 0.5789(2) 0.0691(18) Uani 1 1 d . . . . .
H3 H 0.088317 -0.510156 0.569054 0.083 Uiso 1 1 calc R U . . .
N4 N 0.1402(3) -0.4328(3) 0.5498(2) 0.0649(16) Uani 1 1 d . . . . .
N5 N 0.5264(3) -0.0957(3) 0.5662(2) 0.0663(17) Uani 1 1 d . . . . .
H5 H 0.546799 -0.062592 0.555167 0.080 Uiso 1 1 calc R U . . .
N6 N 0.4550(3) -0.1177(3) 0.5459(2) 0.0516(13) Uani 1 1 d . . . . .
C1 C 0.3936(4) -0.4568(4) 0.7519(3) 0.072(2) Uani 1 1 d . . . . .
H1 H 0.406023 -0.483056 0.782252 0.086 Uiso 1 1 calc R U . . .
C2 C 0.3250(4) -0.4665(4) 0.7150(3) 0.074(2) Uani 1 1 d . . . . .
H2 H 0.291847 -0.498519 0.720680 0.088 Uiso 1 1 calc R U . . .
C3 C 0.3045(4) -0.4285(4) 0.6690(3) 0.0620(19) Uani 1 1 d . . . . .
C4 C 0.3564(4) -0.3805(3) 0.6637(3) 0.0562(17) Uani 1 1 d . . . . .
H4 H 0.345188 -0.353547 0.633769 0.067 Uiso 1 1 calc R U . . .
C5 C 0.4245(4) -0.3734(3) 0.7031(2) 0.0491(15) Uani 1 1 d . . . . .
C6 C 0.2329(4) -0.4389(4) 0.6264(3) 0.0613(19) Uani 1 1 d . . . . .
C7 C 0.1804(5) -0.4879(4) 0.6244(3) 0.076(2) Uani 1 1 d . . . . .
H7 H 0.182625 -0.518721 0.651060 0.091 Uiso 1 1 calc R U . . .
C8 C 0.2060(4) -0.4053(3) 0.5792(3) 0.0601(18) Uani 1 1 d . . . . .
H8 H 0.229504 -0.369071 0.568979 0.072 Uiso 1 1 calc R U . . .
C9 C 0.6058(4) -0.2875(4) 0.7300(3) 0.0628(19) Uani 1 1 d . . . . .
H9 H 0.653758 -0.289882 0.754595 0.075 Uiso 1 1 calc R U . . .
C10 C 0.5937(4) -0.2409(4) 0.6907(3) 0.067(2) Uani 1 1 d . . . . .
H10 H 0.633690 -0.213666 0.688588 0.080 Uiso 1 1 calc R U . . .
C11 C 0.5235(4) -0.2340(3) 0.6545(2) 0.0508(15) Uani 1 1 d . . . . .
C12 C 0.4664(4) -0.2774(3) 0.6587(3) 0.0523(16) Uani 1 1 d . . . . .
H12 H 0.417647 -0.274447 0.635130 0.063 Uiso 1 1 calc R U . . .
C13 C 0.4829(4) -0.3247(3) 0.6980(2) 0.0516(16) Uani 1 1 d . . . . .
C14 C 0.5088(4) -0.1833(3) 0.6133(3) 0.0531(16) Uani 1 1 d . . . . .
C15 C 0.5593(4) -0.1341(4) 0.6061(3) 0.066(2) Uani 1 1 d . . . . .
H15 H 0.609609 -0.129684 0.626915 0.080 Uiso 1 1 calc R U . . .
C16 C 0.4426(4) -0.1698(3) 0.5733(3) 0.0535(16) Uani 1 1 d . . . . .
H16 H 0.397105 -0.193182 0.566536 0.064 Uiso 1 1 calc R U . . .
C17 C 0.5124(5) -0.3223(4) 0.9032(3) 0.069(2) Uani 1 1 d . . . . .
C18 C 0.4352(5) -0.3282(4) 0.8771(4) 0.080(2) Uani 1 1 d . . . . .
H18 H 0.419940 -0.355032 0.847154 0.096 Uiso 1 1 calc R U . . .
C19 C 0.3798(6) -0.2949(5) 0.8949(5) 0.096(3) Uani 1 1 d . . . . .
H19 H 0.328205 -0.300334 0.877498 0.116 Uiso 1 1 calc R U . . .
C20 C 0.4018(7) -0.2547(5) 0.9375(5) 0.101(3) Uani 1 1 d . . . . .
H20 H 0.365328 -0.231496 0.948995 0.121 Uiso 1 1 calc R U . . .
C21 C 0.4765(7) -0.2481(6) 0.9635(5) 0.106(3) Uani 1 1 d . . . . .
H21 H 0.490768 -0.220532 0.993000 0.127 Uiso 1 1 calc R U . . .
C22 C 0.5327(6) -0.2814(5) 0.9472(4) 0.087(3) Uani 1 1 d . . . . .
H22 H 0.583909 -0.276147 0.965821 0.105 Uiso 1 1 calc R U . . .
C23 C 0.6692(5) -0.3231(4) 0.9058(3) 0.0648(19) Uani 1 1 d . . . . .
C24 C 0.7265(5) -0.3408(5) 0.9512(3) 0.086(3) Uani 1 1 d . . . . .
H24 H 0.719567 -0.377322 0.970663 0.103 Uiso 1 1 calc R U . . .
C25 C 0.7941(6) -0.3050(6) 0.9682(5) 0.111(4) Uani 1 1 d . . . . .
H25 H 0.830806 -0.316493 0.999587 0.134 Uiso 1 1 calc R U . . .
C26 C 0.8056(7) -0.2548(7) 0.9396(5) 0.122(4) Uani 1 1 d . . . . .
H26 H 0.851593 -0.232137 0.950240 0.146 Uiso 1 1 calc R U . . .
C27 C 0.7501(7) -0.2350(6) 0.8937(4) 0.122(5) Uani 1 1 d . . . . .
H27 H 0.758870 -0.199103 0.874301 0.147 Uiso 1 1 calc R U . . .
C28 C 0.6802(6) -0.2696(5) 0.8767(3) 0.089(3) Uani 1 1 d . . . . .
H28 H 0.642384 -0.256421 0.846507 0.107 Uiso 1 1 calc R U . . .
C29 C 0.5934(5) -0.4416(4) 0.9224(3) 0.0663(19) Uani 1 1 d . . . . .
H29A H 0.610317 -0.427787 0.959571 0.080 Uiso 1 1 calc R U . . .
H29B H 0.543928 -0.462446 0.917100 0.080 Uiso 1 1 calc R U . . .
C30 C 0.6497(5) -0.4923(4) 0.9130(3) 0.066(2) Uani 1 1 d . . . . .
H30A H 0.695653 -0.469863 0.910608 0.079 Uiso 1 1 calc R U . . .
H30B H 0.663922 -0.520908 0.943874 0.079 Uiso 1 1 calc R U . . .
C31 C 0.6204(5) -0.5339(4) 0.8630(3) 0.068(2) Uani 1 1 d . . . . .
H31A H 0.568063 -0.546538 0.860131 0.081 Uiso 1 1 calc R U . . .
H31B H 0.650810 -0.573387 0.866988 0.081 Uiso 1 1 calc R U . . .
C32 C 0.7262(5) -0.4855(4) 0.8098(3) 0.069(2) Uani 1 1 d . . . . .
C33 C 0.7608(5) -0.4245(5) 0.8198(3) 0.078(2) Uani 1 1 d . . . . .
H33 H 0.730847 -0.387559 0.818767 0.094 Uiso 1 1 calc R U . . .
C34 C 0.8409(6) -0.4182(6) 0.8314(5) 0.100(3) Uani 1 1 d . . . . .
H34 H 0.863233 -0.377130 0.837668 0.120 Uiso 1 1 calc R U . . .
C35 C 0.8848(7) -0.4706(7) 0.8336(6) 0.128(4) Uani 1 1 d . . . . .
H35 H 0.937607 -0.465675 0.841959 0.154 Uiso 1 1 calc R U . . .
C36 C 0.8535(7) -0.5317(7) 0.8236(6) 0.134(5) Uani 1 1 d . . . . .
H36 H 0.884680 -0.567914 0.824525 0.161 Uiso 1 1 calc R U . . .
C37 C 0.7736(6) -0.5390(5) 0.8118(5) 0.111(4) Uani 1 1 d . . . . .
H37 H 0.752217 -0.580401 0.805327 0.133 Uiso 1 1 calc R U . . .
C38 C 0.5948(4) -0.5584(4) 0.7511(3) 0.071(2) Uani 1 1 d D . . . .
C39 C 0.6285(7) -0.5670(5) 0.7105(4) 0.113(4) Uani 1 1 d D . . . .
H39 H 0.666686 -0.538234 0.707532 0.136 Uiso 1 1 calc R U . . .
C40 C 0.6077(7) -0.6167(6) 0.6739(5) 0.125(4) Uani 1 1 d D . . . .
H40 H 0.633520 -0.622449 0.647884 0.150 Uiso 1 1 calc R U . . .
C41 C 0.5495(6) -0.6575(5) 0.6755(4) 0.106(3) Uani 1 1 d D . . . .
H41 H 0.531420 -0.688526 0.648931 0.128 Uiso 1 1 calc R U . . .
C42 C 0.5187(7) -0.6514(5) 0.7173(4) 0.106(3) Uani 1 1 d D . . . .
H42 H 0.481629 -0.681049 0.720758 0.127 Uiso 1 1 calc R U . . .
C43 C 0.5407(5) -0.6029(4) 0.7543(4) 0.089(3) Uani 1 1 d D . . . .
H43 H 0.518175 -0.600109 0.782326 0.107 Uiso 1 1 calc R U . . .
Cu2 Cu 1.02793(5) 0.13050(5) 0.80202(3) 0.0650(3) Uani 1 1 d . . . . .
P3 P 1.11276(13) 0.07572(14) 0.86432(10) 0.0880(8) Uani 1 1 d . . . . .
P4 P 0.97967(17) 0.20467(12) 0.84854(8) 0.0862(8) Uani 1 1 d . . . . .
N7 N 1.0466(3) 0.1756(3) 0.7360(2) 0.0608(15) Uani 1 1 d . . . . .
N8 N 0.9429(3) 0.0897(3) 0.7425(2) 0.0591(15) Uani 1 1 d . . . . .
N9 N 1.0288(3) 0.4087(3) 0.5696(2) 0.0603(15) Uani 1 1 d . . . . .
N10 N 0.9659(3) 0.3783(3) 0.5407(2) 0.0608(16) Uani 1 1 d . . . . .
H10A H 0.935227 0.393322 0.511745 0.073 Uiso 1 1 calc R U . . .
N11 N 0.6308(3) 0.0068(3) 0.5726(2) 0.0590(15) Uani 1 1 d . . . . .
N12 N 0.6480(3) 0.0529(3) 0.5401(2) 0.0573(14) Uani 1 1 d . . . . .
H12A H 0.620865 0.064000 0.508689 0.069 Uiso 1 1 calc R U . . .
C44 C 1.1004(4) 0.2199(4) 0.7345(3) 0.070(2) Uani 1 1 d . . . . .
H44 H 1.144361 0.221346 0.763121 0.084 Uiso 1 1 calc R U . . .
C45 C 1.0942(4) 0.2631(4) 0.6932(3) 0.069(2) Uani 1 1 d . . . . .
H45 H 1.133747 0.292132 0.693896 0.083 Uiso 1 1 calc R U . . .
C46 C 1.0289(4) 0.2635(3) 0.6503(3) 0.0591(18) Uani 1 1 d . . . . .
C47 C 0.9743(4) 0.2160(3) 0.6498(2) 0.0519(16) Uani 1 1 d . . . . .
H47 H 0.930670 0.213351 0.621024 0.062 Uiso 1 1 calc R U . . .
C48 C 0.9850(4) 0.1726(3) 0.6922(2) 0.0510(16) Uani 1 1 d . . . . .
C49 C 1.0164(4) 0.3148(4) 0.6095(3) 0.0572(17) Uani 1 1 d . . . . .
C50 C 1.0602(4) 0.3703(4) 0.6109(3) 0.0633(19) Uani 1 1 d . . . . .
H50 H 1.105393 0.379371 0.637126 0.076 Uiso 1 1 calc R U . . .
C51 C 0.9575(4) 0.3215(4) 0.5630(3) 0.065(2) Uani 1 1 d . . . . .
H51 H 0.918684 0.291363 0.549696 0.078 Uiso 1 1 calc R U . . .
C52 C 0.8932(4) 0.0432(4) 0.7474(3) 0.068(2) Uani 1 1 d . . . . .
H52 H 0.903174 0.020463 0.779518 0.082 Uiso 1 1 calc R U . . .
C53 C 0.8289(4) 0.0275(4) 0.7077(3) 0.065(2) Uani 1 1 d . . . . .
H53 H 0.797162 -0.005965 0.712792 0.078 Uiso 1 1 calc R U . . .
C54 C 0.8113(4) 0.0623(3) 0.6595(2) 0.0500(15) Uani 1 1 d . . . . .
C55 C 0.8627(4) 0.1089(3) 0.6537(3) 0.0497(15) Uani 1 1 d . . . . .
H55 H 0.853807 0.132033 0.621763 0.060 Uiso 1 1 calc R U . . .
C56 C 0.9282(4) 0.1220(3) 0.6955(3) 0.0510(15) Uani 1 1 d . . . . .
C57 C 0.7424(3) 0.0487(3) 0.6179(2) 0.0481(14) Uani 1 1 d . . . . .
C58 C 0.6867(4) 0.0030(4) 0.6190(3) 0.064(2) Uani 1 1 d . . . . .
H58 H 0.687578 -0.025394 0.647141 0.076 Uiso 1 1 calc R U . . .
C59 C 0.7154(4) 0.0772(3) 0.5669(3) 0.0540(16) Uani 1 1 d . . . . .
H59 H 0.741483 0.109180 0.553513 0.065 Uiso 1 1 calc R U . . .
C60 C 1.1282(6) -0.0118(3) 0.8575(4) 0.128(3) Uani 1 1 d G U . . .
C61 C 1.0977(6) -0.0418(5) 0.8082(3) 0.172(4) Uani 1 1 d G U . . .
H61 H 1.067407 -0.018115 0.779669 0.206 Uiso 1 1 calc R U . . .
C62 C 1.1125(7) -0.1074(5) 0.8016(4) 0.190(4) Uani 1 1 d G U . . .
H62 H 1.092098 -0.127506 0.768685 0.227 Uiso 1 1 calc R U . . .
C63 C 1.1577(6) -0.1429(4) 0.8443(5) 0.171(4) Uani 1 1 d G U . . .
H63 H 1.167644 -0.186714 0.839916 0.205 Uiso 1 1 calc R U . . .
C64 C 1.1882(5) -0.1128(4) 0.8936(4) 0.154(4) Uani 1 1 d G U . . .
H64 H 1.218500 -0.136530 0.922131 0.185 Uiso 1 1 calc R U . . .
C65 C 1.1734(6) -0.0473(4) 0.9002(3) 0.142(3) Uani 1 1 d G U . . .
H65 H 1.193808 -0.027138 0.933116 0.170 Uiso 1 1 calc R U . . .
C66 C 1.2113(3) 0.1020(5) 0.8754(3) 0.162(4) Uani 1 1 d G U . . .
C67 C 1.2581(4) 0.1233(6) 0.9243(3) 0.169(4) Uani 1 1 d G U . . .
H67 H 1.238575 0.127316 0.953672 0.203 Uiso 1 1 calc R U . . .
C68 C 1.3342(4) 0.1387(6) 0.9292(3) 0.178(4) Uani 1 1 d G U . . .
H68 H 1.365531 0.152975 0.961880 0.214 Uiso 1 1 calc R U . . .
C69 C 1.3634(4) 0.1327(6) 0.8852(4) 0.192(5) Uani 1 1 d G U . . .
H69 H 1.414292 0.143012 0.888520 0.230 Uiso 1 1 calc R U . . .
C70 C 1.3166(5) 0.1114(6) 0.8364(4) 0.191(4) Uani 1 1 d G U . . .
H70 H 1.336098 0.107391 0.806953 0.229 Uiso 1 1 calc R U . . .
C71 C 1.2405(5) 0.0960(6) 0.8314(3) 0.179(4) Uani 1 1 d G U . . .
H71 H 1.209141 0.081732 0.798744 0.215 Uiso 1 1 calc R U . . .
C72 C 1.0895(5) 0.0818(6) 0.9290(4) 0.096(3) Uani 1 1 d . . . . .
H72A H 1.046405 0.053313 0.927549 0.115 Uiso 1 1 calc R U . . .
H72B H 1.132692 0.065104 0.956693 0.115 Uiso 1 1 calc R U . . .
C73 C 1.0703(7) 0.1489(6) 0.9459(3) 0.112(4) Uani 1 1 d . . . . .
H73A H 1.107700 0.179726 0.940054 0.134 Uiso 1 1 calc R U . . .
H73B H 1.074934 0.148155 0.984014 0.134 Uiso 1 1 calc R U . . .
C74 C 0.9899(7) 0.1735(5) 0.9163(4) 0.099(3) Uani 1 1 d . . . . .
H74A H 0.975954 0.207957 0.937432 0.119 Uiso 1 1 calc R U . . .
H74B H 0.953914 0.138053 0.914104 0.119 Uiso 1 1 calc R U . . .
C75 C 0.8795(7) 0.2294(5) 0.8259(3) 0.105(3) Uani 1 1 d D U . . .
C76 C 0.8399(7) 0.2534(6) 0.8599(5) 0.119(3) Uani 1 1 d D U . . .
H76 H 0.864421 0.257178 0.896237 0.143 Uiso 1 1 calc R U . . .
C77 C 0.7651(7) 0.2717(6) 0.8410(5) 0.130(3) Uani 1 1 d D U . . .
H77 H 0.740623 0.287730 0.865423 0.156 Uiso 1 1 calc R U . . .
C78 C 0.7239(8) 0.2678(7) 0.7883(5) 0.138(3) Uani 1 1 d D U . . .
H78 H 0.671984 0.277200 0.776237 0.165 Uiso 1 1 calc R U . . .
C79 C 0.7666(8) 0.2490(8) 0.7557(6) 0.160(4) Uani 1 1 d D U . . .
H79 H 0.744111 0.251034 0.718954 0.192 Uiso 1 1 calc R U . . .
C80 C 0.8413(8) 0.2269(7) 0.7730(4) 0.143(4) Uani 1 1 d D U . . .
H80 H 0.865322 0.210445 0.748388 0.172 Uiso 1 1 calc R U . . .
C81 C 1.0406(7) 0.2799(4) 0.8620(5) 0.179(5) Uani 1 1 d G U . . .
C82 C 1.1160(7) 0.2773(5) 0.8598(5) 0.205(5) Uani 1 1 d G U . . .
H82 H 1.136035 0.238361 0.851136 0.246 Uiso 1 1 calc R U . . .
C83 C 1.1614(6) 0.3329(6) 0.8704(6) 0.223(5) Uani 1 1 d G U . . .
H83 H 1.211898 0.331124 0.868857 0.267 Uiso 1 1 calc R U . . .
C84 C 1.1315(7) 0.3911(5) 0.8833(6) 0.223(6) Uani 1 1 d G U . . .
H84 H 1.161876 0.428247 0.890355 0.268 Uiso 1 1 calc R U . . .
C85 C 1.0560(7) 0.3937(4) 0.8855(6) 0.207(5) Uani 1 1 d G U . . .
H85 H 1.035990 0.432608 0.894133 0.249 Uiso 1 1 calc R U . . .
C86 C 1.0106(6) 0.3381(6) 0.8749(5) 0.200(5) Uani 1 1 d G U . . .
H86 H 0.960125 0.339846 0.876412 0.240 Uiso 1 1 calc R U . . .
F1 F 0.7401(3) 0.1719(2) 0.47056(19) 0.0832(14) Uani 1 1 d . . . . .
F2 F 0.7125(4) 0.2770(3) 0.4732(3) 0.123(2) Uani 1 1 d . . . . .
F3 F 0.8327(3) 0.2474(3) 0.4773(2) 0.1064(19) Uani 1 1 d . . . . .
F4 F 0.7872(3) 0.2265(3) 0.54791(19) 0.0921(15) Uani 1 1 d . . . . .
B1 B 0.7681(5) 0.2303(5) 0.4925(4) 0.075(3) Uani 1 1 d . . . . .
F5 F 1.1996(3) 0.4057(2) 0.71991(18) 0.0801(13) Uani 1 1 d . . . . .
F6 F 1.3090(3) 0.4061(2) 0.7844(2) 0.1010(19) Uani 1 1 d . . . . .
F7 F 1.2433(4) 0.3162(4) 0.7663(5) 0.217(6) Uani 1 1 d . . . . .
F8 F 1.2962(6) 0.3494(6) 0.7144(3) 0.230(6) Uani 1 1 d . . . . .
B2 B 1.2614(5) 0.3705(4) 0.7469(3) 0.059(2) Uani 1 1 d . . . . .
O1 O 1.000000 0.000000 0.500000 0.271(8) Uani 1 2 d DS U P . .
C87 C 0.9470(10) 0.0448(9) 0.5029(11) 0.272(8) Uani 1 1 d D U . . .
H87 H 0.944641 0.058068 0.466204 0.326 Uiso 1 1 d R U . . .
C88 C 0.9768(13) 0.1097(9) 0.5243(10) 0.283(9) Uani 1 1 d D U . . .
H88A H 0.934838 0.137911 0.524734 0.425 Uiso 1 1 calc R U . . .
H88B H 1.009467 0.104881 0.560084 0.425 Uiso 1 1 calc R U . . .
H88C H 1.005465 0.128389 0.501904 0.425 Uiso 1 1 calc R U . . .
C89 C 0.8647(9) 0.0264(12) 0.4819(11) 0.289(9) Uani 1 1 d D U . . .
H89A H 0.833176 0.062409 0.486345 0.433 Uiso 1 1 calc R U . . .
H89B H 0.853830 0.015719 0.444559 0.433 Uiso 1 1 calc R U . . .
H89C H 0.854111 -0.010650 0.501306 0.433 Uiso 1 1 calc R U . . .
O2 O 1.435(3) -0.004(2) 1.0290(15) 0.165(14) Uani 0.25 1 d . U P . .
H2A H 1.456061 -0.028667 1.055445 0.247 Uiso 0.25 1 d R U P . .
H2B H 1.387051 -0.006487 1.022285 0.247 Uiso 0.25 1 d R U P . .
O3 O 1.283(2) 0.0689(17) 1.0587(15) 0.148(12) Uani 0.25 1 d . U P . .
H3A H 1.293280 0.076417 1.029068 0.222 Uiso 0.25 1 d R U P . .
H3B H 1.237860 0.081078 1.056518 0.222 Uiso 0.25 1 d R U P . .

loop_
_atom_site_aniso_label
_atom_site_aniso_U_11
_atom_site_aniso_U_22
_atom_site_aniso_U_33
_atom_site_aniso_U_23
_atom_site_aniso_U_13
_atom_site_aniso_U_12
Cu1 0.0581(5) 0.0485(5) 0.0468(4) 0.0071(3) 0.0016(3) -0.0095(4)
P1 0.0635(11) 0.0522(11) 0.0492(9) 0.0035(8) 0.0061(8) -0.0079(8)
P2 0.0697(11) 0.0486(10) 0.0541(10) 0.0034(8) 0.0081(9) -0.0037(9)
N1 0.058(3) 0.057(4) 0.051(3) 0.010(3) 0.002(3) -0.022(3)
N2 0.049(3) 0.044(3) 0.056(3) 0.009(2) 0.004(2) -0.013(2)
N3 0.067(4) 0.063(4) 0.066(4) 0.016(3) -0.001(3) -0.032(3)
N4 0.052(3) 0.063(4) 0.071(4) 0.022(3) 0.001(3) -0.019(3)
N5 0.064(4) 0.058(4) 0.066(4) 0.017(3) 0.000(3) -0.032(3)
N6 0.058(3) 0.042(3) 0.049(3) 0.004(2) 0.005(2) -0.012(2)
C1 0.072(5) 0.069(5) 0.063(4) 0.025(4) -0.001(4) -0.029(4)
C2 0.065(4) 0.076(5) 0.068(5) 0.024(4) -0.002(4) -0.035(4)
C3 0.057(4) 0.057(4) 0.063(4) 0.013(3) 0.002(3) -0.021(3)
C4 0.052(4) 0.050(4) 0.058(4) 0.012(3) 0.001(3) -0.018(3)
C5 0.050(3) 0.042(3) 0.049(3) 0.008(3) 0.003(3) -0.009(3)
C6 0.051(4) 0.064(5) 0.062(4) 0.011(3) 0.004(3) -0.024(3)
C7 0.080(5) 0.071(5) 0.063(4) 0.018(4) -0.004(4) -0.040(4)
C8 0.053(4) 0.054(4) 0.065(4) 0.011(3) 0.002(3) -0.023(3)
C9 0.052(4) 0.066(5) 0.060(4) 0.018(3) -0.001(3) -0.017(3)
C10 0.055(4) 0.071(5) 0.064(4) 0.017(4) -0.001(3) -0.032(4)
C11 0.052(3) 0.044(4) 0.050(3) 0.003(3) 0.002(3) -0.015(3)
C12 0.051(4) 0.048(4) 0.051(4) 0.002(3) 0.002(3) -0.015(3)
C13 0.055(4) 0.044(4) 0.048(3) 0.007(3) 0.001(3) -0.016(3)
C14 0.052(4) 0.045(4) 0.052(4) 0.007(3) -0.002(3) -0.020(3)
C15 0.060(4) 0.055(4) 0.068(4) 0.022(3) -0.010(3) -0.025(3)
C16 0.055(4) 0.043(4) 0.057(4) 0.004(3) 0.007(3) -0.016(3)
C17 0.074(5) 0.059(5) 0.075(5) 0.011(4) 0.024(4) -0.004(4)
C18 0.083(6) 0.062(5) 0.095(6) 0.010(4) 0.023(5) -0.002(4)
C19 0.082(6) 0.090(7) 0.117(8) 0.017(7) 0.028(6) 0.004(6)
C20 0.125(9) 0.077(7) 0.122(9) 0.014(6) 0.070(8) 0.008(6)
C21 0.119(9) 0.108(9) 0.099(7) -0.015(6) 0.044(7) 0.002(7)
C22 0.100(7) 0.091(7) 0.075(6) -0.010(5) 0.030(5) -0.002(5)
C23 0.082(5) 0.059(5) 0.052(4) -0.007(3) 0.016(4) -0.019(4)
C24 0.094(6) 0.082(6) 0.067(5) 0.002(4) -0.003(4) -0.022(5)
C25 0.097(7) 0.119(9) 0.096(7) 0.006(7) -0.009(6) -0.035(7)
C26 0.121(9) 0.143(11) 0.093(8) -0.037(8) 0.015(7) -0.070(8)
C27 0.163(11) 0.108(9) 0.083(7) -0.007(6) 0.012(7) -0.084(8)
C28 0.120(7) 0.082(6) 0.059(5) 0.002(4) 0.012(5) -0.035(6)
C29 0.082(5) 0.059(5) 0.053(4) 0.009(3) 0.010(4) -0.009(4)
C30 0.084(5) 0.054(4) 0.051(4) 0.012(3) 0.004(4) -0.002(4)
C31 0.093(5) 0.048(4) 0.059(4) 0.015(3) 0.016(4) 0.002(4)
C32 0.073(5) 0.062(5) 0.069(5) 0.000(4) 0.014(4) -0.001(4)
C33 0.083(6) 0.068(5) 0.085(6) 0.012(4) 0.023(5) -0.003(4)
C34 0.072(6) 0.092(8) 0.134(9) 0.005(6) 0.023(6) -0.011(5)
C35 0.080(7) 0.117(10) 0.184(13) -0.012(10) 0.028(8) 0.011(7)
C36 0.082(7) 0.106(10) 0.205(15) -0.016(10) 0.024(8) 0.012(7)
C37 0.091(7) 0.074(7) 0.160(11) -0.008(7) 0.024(7) 0.001(6)
C38 0.085(5) 0.058(5) 0.067(5) -0.006(4) 0.016(4) -0.005(4)
C39 0.144(10) 0.112(9) 0.097(7) -0.040(7) 0.054(7) -0.051(8)
C40 0.150(11) 0.124(10) 0.109(9) -0.051(8) 0.047(8) -0.033(9)
C41 0.129(9) 0.080(7) 0.108(8) -0.033(6) 0.030(7) -0.018(7)
C42 0.131(9) 0.090(7) 0.092(7) -0.018(6) 0.025(7) -0.033(7)
C43 0.101(7) 0.078(6) 0.089(6) -0.018(5) 0.026(5) -0.031(5)
Cu2 0.0669(6) 0.0665(6) 0.0505(5) 0.0134(4) -0.0028(4) -0.0212(4)
P3 0.0630(12) 0.113(2) 0.0750(14) 0.0439(14) -0.0034(10) -0.0195(13)
P4 0.138(2) 0.0611(13) 0.0526(11) 0.0013(10) 0.0143(12) -0.0286(14)
N7 0.061(3) 0.055(4) 0.059(3) 0.012(3) 0.003(3) -0.019(3)
N8 0.067(4) 0.052(3) 0.050(3) 0.010(3) 0.003(3) -0.021(3)
N9 0.063(3) 0.055(4) 0.056(3) 0.005(3) 0.003(3) -0.026(3)
N10 0.058(3) 0.061(4) 0.050(3) 0.019(3) -0.006(3) -0.022(3)
N11 0.065(3) 0.052(3) 0.052(3) 0.005(3) 0.002(3) -0.023(3)
N12 0.067(3) 0.053(3) 0.044(3) 0.010(2) 0.003(3) -0.020(3)
C44 0.056(4) 0.074(5) 0.066(4) 0.017(4) -0.006(3) -0.023(4)
C45 0.053(4) 0.071(5) 0.070(5) 0.018(4) -0.004(3) -0.028(4)
C46 0.061(4) 0.051(4) 0.058(4) 0.013(3) 0.003(3) -0.016(3)
C47 0.057(4) 0.049(4) 0.045(3) 0.010(3) 0.004(3) -0.014(3)
C48 0.052(3) 0.044(4) 0.047(3) 0.005(3) -0.004(3) -0.015(3)
C49 0.059(4) 0.056(4) 0.050(4) 0.006(3) 0.004(3) -0.018(3)
C50 0.068(4) 0.055(4) 0.056(4) 0.011(3) -0.001(3) -0.025(4)
C51 0.061(4) 0.061(5) 0.061(4) 0.015(3) -0.002(3) -0.021(4)
C52 0.077(5) 0.064(5) 0.053(4) 0.015(3) 0.001(3) -0.029(4)
C53 0.071(4) 0.052(4) 0.059(4) 0.013(3) -0.001(3) -0.027(4)
C54 0.054(4) 0.044(4) 0.047(3) 0.000(3) 0.006(3) -0.017(3)
C55 0.057(4) 0.041(3) 0.046(3) 0.002(3) 0.006(3) -0.009(3)
C56 0.060(4) 0.040(3) 0.049(3) 0.005(3) 0.009(3) -0.011(3)
C57 0.049(3) 0.043(4) 0.050(3) 0.001(3) 0.010(3) -0.010(3)
C58 0.073(4) 0.056(4) 0.053(4) 0.015(3) 0.002(3) -0.026(4)
C59 0.057(4) 0.050(4) 0.052(4) 0.010(3) 0.009(3) -0.018(3)
C60 0.156(8) 0.112(6) 0.119(6) 0.059(5) 0.041(6) 0.029(6)
C61 0.217(9) 0.130(7) 0.150(7) 0.035(7) 0.018(7) 0.042(7)
C62 0.234(9) 0.137(7) 0.171(8) 0.029(7) 0.012(8) 0.049(8)
C63 0.207(9) 0.123(7) 0.174(8) 0.053(6) 0.036(8) 0.042(7)
C64 0.175(8) 0.118(7) 0.163(7) 0.066(6) 0.035(7) 0.028(7)
C65 0.162(8) 0.117(6) 0.143(7) 0.065(6) 0.033(6) 0.021(6)
C66 0.091(5) 0.246(10) 0.123(7) 0.102(7) -0.011(4) -0.062(6)
C67 0.089(5) 0.252(10) 0.134(6) 0.091(7) -0.022(5) -0.065(6)
C68 0.088(6) 0.270(10) 0.148(7) 0.078(8) -0.016(5) -0.058(7)
C69 0.105(6) 0.280(10) 0.169(8) 0.078(9) 0.003(5) -0.053(7)
C70 0.117(6) 0.272(10) 0.171(8) 0.063(8) 0.020(6) -0.060(8)
C71 0.111(6) 0.254(10) 0.159(7) 0.076(8) 0.015(6) -0.062(7)
C72 0.077(5) 0.119(9) 0.072(5) 0.043(6) -0.013(4) -0.034(6)
C73 0.142(10) 0.126(10) 0.051(5) 0.009(5) 0.000(5) -0.062(8)
C74 0.147(9) 0.085(7) 0.061(5) 0.007(5) 0.022(6) -0.026(6)
C75 0.160(7) 0.089(6) 0.064(4) 0.010(4) 0.029(5) 0.017(5)
C76 0.161(8) 0.107(6) 0.095(6) 0.008(5) 0.043(6) -0.004(6)
C77 0.171(8) 0.106(6) 0.121(6) 0.011(6) 0.053(6) 0.008(7)
C78 0.179(8) 0.121(7) 0.114(6) 0.010(6) 0.042(6) 0.038(7)
C79 0.198(9) 0.159(8) 0.108(7) -0.001(6) 0.017(7) 0.063(7)
C80 0.186(8) 0.143(7) 0.087(5) -0.001(6) 0.015(6) 0.066(6)
C81 0.214(10) 0.121(8) 0.217(9) -0.058(8) 0.087(9) -0.092(8)
C82 0.243(11) 0.148(8) 0.233(10) -0.055(8) 0.080(10) -0.100(9)
C83 0.258(11) 0.146(9) 0.259(10) -0.053(9) 0.062(10) -0.097(9)
C84 0.253(11) 0.130(8) 0.276(10) -0.056(9) 0.055(11) -0.081(9)
C85 0.207(11) 0.113(8) 0.285(10) -0.072(8) 0.041(10) -0.066(8)
C86 0.206(10) 0.121(8) 0.271(10) -0.061(8) 0.063(9) -0.064(8)
F1 0.080(3) 0.069(3) 0.088(3) 0.004(2) 0.002(2) -0.023(2)
F2 0.109(4) 0.076(4) 0.183(6) 0.040(4) 0.037(4) 0.004(3)
F3 0.087(3) 0.150(5) 0.085(3) -0.012(3) 0.029(3) -0.053(4)
F4 0.111(4) 0.093(4) 0.070(3) 0.004(3) 0.022(3) -0.036(3)
B1 0.061(5) 0.080(7) 0.079(6) 0.016(5) 0.012(5) -0.020(5)
F5 0.088(3) 0.060(3) 0.070(3) 0.010(2) -0.018(2) 0.003(2)
F6 0.118(4) 0.062(3) 0.084(3) -0.016(2) -0.040(3) 0.014(3)
F7 0.081(4) 0.160(7) 0.328(12) 0.174(8) -0.082(6) -0.043(4)
F8 0.229(10) 0.316(15) 0.112(6) -0.090(8) -0.008(6) 0.143(10)
B2 0.077(5) 0.035(4) 0.053(4) -0.001(3) -0.002(4) 0.003(4)
O1 0.255(16) 0.229(16) 0.290(15) -0.076(13) 0.011(13) 0.095(13)
C87 0.252(17) 0.238(16) 0.290(15) -0.075(13) 0.013(14) 0.090(13)
C88 0.279(17) 0.246(17) 0.285(16) -0.087(14) 0.012(14) 0.091(15)
C89 0.268(17) 0.259(17) 0.299(17) -0.074(14) 0.009(15) 0.068(15)
O2 0.19(2) 0.16(2) 0.139(19) 0.044(16) 0.032(16) -0.033(17)
O3 0.18(2) 0.117(18) 0.173(19) 0.053(15) 0.086(16) -0.034(15)

loop_
_atom_type_symbol
_atom_type_description
_atom_type_scat_dispersion_real
_atom_type_scat_dispersion_imag
_atom_type_scat_source
C C 0.0033 0.0016 'International Tables Vol C Tables 4.2.6.8 and 6.1.1.4'
H H 0.0000 0.0000 'International Tables Vol C Tables 4.2.6.8 and 6.1.1.4'
B B 0.0013 0.0007 'International Tables Vol C Tables 4.2.6.8 and 6.1.1.4'
Cu Cu 0.3201 1.2651 'International Tables Vol C Tables 4.2.6.8 and 6.1.1.4'
F F 0.0171 0.0103 'International Tables Vol C Tables 4.2.6.8 and 6.1.1.4'
N N 0.0061 0.0033 'International Tables Vol C Tables 4.2.6.8 and 6.1.1.4'
O O 0.0106 0.0060 'International Tables Vol C Tables 4.2.6.8 and 6.1.1.4'
P P 0.1023 0.0942 'International Tables Vol C Tables 4.2.6.8 and 6.1.1.4'

loop_
_geom_angle_atom_site_label_1
_geom_angle_atom_site_label_2
_geom_angle_atom_site_label_3
_geom_angle
_geom_angle_site_symmetry_1
_geom_angle_site_symmetry_3
_geom_angle_publ_flag
P1 Cu1 P2 101.58(7) . . ?
N1 Cu1 P1 120.81(18) . . ?
N1 Cu1 P2 111.91(18) . . ?
N2 Cu1 P1 119.75(16) . . ?
N2 Cu1 P2 123.66(17) . . ?
N2 Cu1 N1 79.3(2) . . ?
C17 P1 Cu1 121.1(3) . . ?
C17 P1 C23 102.9(4) . . ?
C17 P1 C29 101.8(4) . . ?
C23 P1 Cu1 115.6(2) . . ?
C23 P1 C29 104.0(4) . . ?
C29 P1 Cu1 109.4(3) . . ?
C31 P2 Cu1 108.1(3) . . ?
C32 P2 Cu1 117.2(3) . . ?
C32 P2 C31 101.2(4) . . ?
C32 P2 C38 103.8(4) . . ?
C38 P2 Cu1 121.6(3) . . ?
C38 P2 C31 102.0(3) . . ?
C1 N1 Cu1 127.6(5) . . ?
C5 N1 Cu1 115.1(4) . . ?
C5 N1 C1 116.8(6) . . ?
C9 N2 Cu1 129.0(4) . . ?
C13 N2 Cu1 114.7(4) . . ?
C13 N2 C9 116.2(5) . . ?
N4 N3 H3 125.0 . . ?
C7 N3 H3 125.0 . . ?
C7 N3 N4 110.1(6) . . ?
C8 N4 N3 106.0(5) . . ?
N6 N5 H5 126.5 . . ?
C15 N5 H5 126.5 . . ?
C15 N5 N6 107.0(5) . . ?
C16 N6 N5 110.4(5) . . ?
N1 C1 H1 118.3 . . ?
N1 C1 C2 123.5(7) . . ?
C2 C1 H1 118.3 . . ?
C1 C2 H2 120.0 . . ?
C1 C2 C3 120.0(6) . . ?
C3 C2 H2 120.0 . . ?
C2 C3 C4 116.8(6) . . ?
C2 C3 C6 122.5(6) . . ?
C4 C3 C6 120.7(6) . . ?
C3 C4 H4 120.2 . . ?
C5 C4 C3 119.7(6) . . ?
C5 C4 H4 120.2 . . ?
N1 C5 C4 123.2(6) . . ?
N1 C5 C13 115.3(5) . . ?
C4 C5 C13 121.4(6) . . ?
C7 C6 C3 126.5(7) . . ?
C8 C6 C3 128.4(6) . . ?
C8 C6 C7 105.0(6) . . ?
N3 C7 C6 109.1(7) . . ?
N3 C7 H7 125.4 . . ?
C6 C7 H7 125.4 . . ?
N4 C8 C6 109.7(6) . . ?
N4 C8 H8 125.2 . . ?
C6 C8 H8 125.2 . . ?
N2 C9 H9 118.4 . . ?
N2 C9 C10 123.1(6) . . ?
C10 C9 H9 118.4 . . ?
C9 C10 H10 119.6 . . ?
C11 C10 C9 120.7(6) . . ?
C11 C10 H10 119.6 . . ?
C10 C11 C12 117.1(6) . . ?
C10 C11 C14 121.6(6) . . ?
C12 C11 C14 121.3(6) . . ?
C11 C12 H12 120.3 . . ?
C13 C12 C11 119.4(6) . . ?
C13 C12 H12 120.3 . . ?
N2 C13 C5 115.1(5) . . ?
N2 C13 C12 123.4(6) . . ?
C12 C13 C5 121.5(5) . . ?
C15 C14 C11 127.6(6) . . ?
C16 C14 C11 129.6(6) . . ?
C16 C14 C15 102.8(6) . . ?
N5 C15 C14 111.3(6) . . ?
N5 C15 H15 124.4 . . ?
C14 C15 H15 124.4 . . ?
N6 C16 C14 108.6(5) . . ?
N6 C16 H16 125.7 . . ?
C14 C16 H16 125.7 . . ?
C18 C17 P1 119.3(7) . . ?
C22 C17 P1 123.3(7) . . ?
C22 C17 C18 117.4(8) . . ?
C17 C18 H18 119.3 . . ?
C17 C18 C19 121.4(10) . . ?
C19 C18 H18 119.3 . . ?
C18 C19 H19 120.3 . . ?
C20 C19 C18 119.5(10) . . ?
C20 C19 H19 120.3 . . ?
C19 C20 H20 119.9 . . ?
C21 C20 C19 120.2(11) . . ?
C21 C20 H20 119.9 . . ?
C20 C21 H21 119.2 . . ?
C20 C21 C22 121.6(11) . . ?
C22 C21 H21 119.2 . . ?
C17 C22 C21 119.9(10) . . ?
C17 C22 H22 120.1 . . ?
C21 C22 H22 120.1 . . ?
C24 C23 P1 124.1(6) . . ?
C28 C23 P1 116.8(6) . . ?
C28 C23 C24 119.1(8) . . ?
C23 C24 H24 119.3 . . ?
C23 C24 C25 121.3(9) . . ?
C25 C24 H24 119.3 . . ?
C24 C25 H25 120.2 . . ?
C26 C25 C24 119.6(10) . . ?
C26 C25 H25 120.2 . . ?
C25 C26 H26 119.4 . . ?
C25 C26 C27 121.2(10) . . ?
C27 C26 H26 119.4 . . ?
C26 C27 H27 120.1 . . ?
C26 C27 C28 119.8(10) . . ?
C28 C27 H27 120.1 . . ?
C23 C28 C27 118.8(9) . . ?
C23 C28 H28 120.6 . . ?
C27 C28 H28 120.6 . . ?
P1 C29 H29A 108.4 . . ?
P1 C29 H29B 108.4 . . ?
H29A C29 H29B 107.4 . . ?
C30 C29 P1 115.6(5) . . ?
C30 C29 H29A 108.4 . . ?
C30 C29 H29B 108.4 . . ?
C29 C30 H30A 108.5 . . ?
C29 C30 H30B 108.5 . . ?
H30A C30 H30B 107.5 . . ?
C31 C30 C29 115.2(6) . . ?
C31 C30 H30A 108.5 . . ?
C31 C30 H30B 108.5 . . ?
P2 C31 H31A 108.7 . . ?
P2 C31 H31B 108.7 . . ?
C30 C31 P2 114.1(5) . . ?
C30 C31 H31A 108.7 . . ?
C30 C31 H31B 108.7 . . ?
H31A C31 H31B 107.6 . . ?
C33 C32 P2 119.6(7) . . ?
C37 C32 P2 123.0(7) . . ?
C37 C32 C33 117.3(8) . . ?
C32 C33 H33 119.7 . . ?
C32 C33 C34 120.7(9) . . ?
C34 C33 H33 119.7 . . ?
C33 C34 H34 119.7 . . ?
C35 C34 C33 120.5(11) . . ?
C35 C34 H34 119.7 . . ?
C34 C35 H35 119.4 . . ?
C34 C35 C36 121.1(11) . . ?
C36 C35 H35 119.4 . . ?
C35 C36 H36 120.4 . . ?
C35 C36 C37 119.2(11) . . ?
C37 C36 H36 120.4 . . ?
C32 C37 C36 121.3(10) . . ?
C32 C37 H37 119.4 . . ?
C36 C37 H37 119.4 . . ?
C39 C38 P2 122.1(6) . . ?
C43 C38 P2 121.5(6) . . ?
C43 C38 C39 116.4(8) . . ?
C38 C39 H39 118.9 . . ?
C38 C39 C40 122.2(9) . . ?
C40 C39 H39 118.9 . . ?
C39 C40 H40 119.9 . . ?
C41 C40 C39 120.3(10) . . ?
C41 C40 H40 119.9 . . ?
C40 C41 H41 121.1 . . ?
C42 C41 C40 117.7(10) . . ?
C42 C41 H41 121.1 . . ?
C41 C42 H42 119.2 . . ?
C41 C42 C43 121.6(9) . . ?
C43 C42 H42 119.2 . . ?
C38 C43 C42 121.5(9) . . ?
C38 C43 H43 119.2 . . ?
C42 C43 H43 119.2 . . ?
P3 Cu2 P4 104.25(11) . . ?
N7 Cu2 P3 126.59(18) . . ?
N7 Cu2 P4 108.65(19) . . ?
N8 Cu2 P3 125.26(19) . . ?
N8 Cu2 P4 110.8(2) . . ?
N8 Cu2 N7 79.5(2) . . ?
C60 P3 Cu2 121.4(3) . . ?
C60 P3 C72 103.5(5) . . ?
C66 P3 Cu2 115.1(3) . . ?
C66 P3 C60 97.8(5) . . ?
C66 P3 C72 107.4(4) . . ?
C72 P3 Cu2 110.1(3) . . ?
C74 P4 Cu2 109.0(4) . . ?
C74 P4 C81 102.0(5) . . ?
C75 P4 Cu2 120.9(3) . . ?
C75 P4 C74 103.6(5) . . ?
C75 P4 C81 108.5(6) . . ?
C81 P4 Cu2 110.9(4) . . ?
C44 N7 Cu2 128.1(5) . . ?
C44 N7 C48 116.5(6) . . ?
C48 N7 Cu2 112.9(4) . . ?
C52 N8 Cu2 127.4(5) . . ?
C52 N8 C56 117.6(6) . . ?
C56 N8 Cu2 113.9(4) . . ?
C50 N9 N10 106.8(5) . . ?
N9 N10 H10A 124.9 . . ?
C51 N10 N9 110.3(5) . . ?
C51 N10 H10A 124.9 . . ?
C58 N11 N12 110.5(5) . . ?
N11 N12 H12A 127.1 . . ?
C59 N12 N11 105.9(5) . . ?
C59 N12 H12A 127.1 . . ?
N7 C44 H44 118.1 . . ?
N7 C44 C45 123.7(6) . . ?
C45 C44 H44 118.1 . . ?
C44 C45 H45 120.0 . . ?
C44 C45 C46 120.0(6) . . ?
C46 C45 H45 120.0 . . ?
C45 C46 C47 117.2(6) . . ?
C45 C46 C49 120.9(6) . . ?
C47 C46 C49 121.8(6) . . ?
C46 C47 H47 120.1 . . ?
C46 C47 C48 119.9(6) . . ?
C48 C47 H47 120.1 . . ?
N7 C48 C47 122.5(6) . . ?
N7 C48 C56 114.2(5) . . ?
C47 C48 C56 123.2(5) . . ?
C50 C49 C46 126.6(6) . . ?
C51 C49 C46 129.2(6) . . ?
C51 C49 C50 104.1(6) . . ?
N9 C50 C49 110.5(6) . . ?
N9 C50 H50 124.8 . . ?
C49 C50 H50 124.8 . . ?
N10 C51 C49 108.3(6) . . ?
N10 C51 H51 125.8 . . ?
C49 C51 H51 125.8 . . ?
N8 C52 H52 118.2 . . ?
N8 C52 C53 123.7(6) . . ?
C53 C52 H52 118.2 . . ?
C52 C53 H53 120.3 . . ?
C52 C53 C54 119.4(6) . . ?
C54 C53 H53 120.3 . . ?
C53 C54 C57 120.7(6) . . ?
C55 C54 C53 117.2(6) . . ?
C55 C54 C57 122.1(6) . . ?
C54 C55 H55 119.7 . . ?
C54 C55 C56 120.6(6) . . ?
C56 C55 H55 119.7 . . ?
N8 C56 C48 115.3(5) . . ?
N8 C56 C55 121.4(6) . . ?
C55 C56 C48 123.3(6) . . ?
C58 C57 C54 127.3(6) . . ?
C58 C57 C59 103.4(5) . . ?
C59 C57 C54 129.2(6) . . ?
N11 C58 C57 108.5(6) . . ?
N11 C58 H58 125.7 . . ?
C57 C58 H58 125.7 . . ?
N12 C59 C57 111.7(6) . . ?
N12 C59 H59 124.2 . . ?
C57 C59 H59 124.2 . . ?
C61 C60 P3 119.4(5) . . ?
C61 C60 C65 120.0 . . ?
C65 C60 P3 120.5(5) . . ?
C60 C61 H61 120.0 . . ?
C60 C61 C62 120.0 . . ?
C62 C61 H61 120.0 . . ?
C61 C62 H62 120.0 . . ?
C63 C62 C61 120.0 . . ?
C63 C62 H62 120.0 . . ?
C62 C63 H63 120.0 . . ?
C64 C63 C62 120.0 . . ?
C64 C63 H63 120.0 . . ?
C63 C64 H64 120.0 . . ?
C63 C64 C65 120.0 . . ?
C65 C64 H64 120.0 . . ?
C60 C65 H65 120.0 . . ?
C64 C65 C60 120.0 . . ?
C64 C65 H65 120.0 . . ?
C67 C66 P3 124.6(5) . . ?
C67 C66 C71 120.0 . . ?
C71 C66 P3 115.3(5) . . ?
C66 C67 H67 120.0 . . ?
C68 C67 C66 120.0 . . ?
C68 C67 H67 120.0 . . ?
C67 C68 H68 120.0 . . ?
C67 C68 C69 120.0 . . ?
C69 C68 H68 120.0 . . ?
C68 C69 H69 120.0 . . ?
C70 C69 C68 120.0 . . ?
C70 C69 H69 120.0 . . ?
C69 C70 H70 120.0 . . ?
C71 C70 C69 120.0 . . ?
C71 C70 H70 120.0 . . ?
C66 C71 H71 120.0 . . ?
C70 C71 C66 120.0 . . ?
C70 C71 H71 120.0 . . ?
P3 C72 H72A 108.0 . . ?
P3 C72 H72B 108.0 . . ?
H72A C72 H72B 107.3 . . ?
C73 C72 P3 117.0(6) . . ?
C73 C72 H72A 108.0 . . ?
C73 C72 H72B 108.0 . . ?
C72 C73 H73A 108.6 . . ?
C72 C73 H73B 108.6 . . ?
C72 C73 C74 114.6(8) . . ?
H73A C73 H73B 107.6 . . ?
C74 C73 H73A 108.6 . . ?
C74 C73 H73B 108.6 . . ?
P4 C74 H74A 108.5 . . ?
P4 C74 H74B 108.5 . . ?
C73 C74 P4 115.2(7) . . ?
C73 C74 H74A 108.5 . . ?
C73 C74 H74B 108.5 . . ?
H74A C74 H74B 107.5 . . ?
C76 C75 P4 123.1(8) . . ?
C80 C75 P4 120.1(9) . . ?
C80 C75 C76 116.8(11) . . ?
C75 C76 H76 119.5 . . ?
C77 C76 C75 120.9(12) . . ?
C77 C76 H76 119.5 . . ?
C76 C77 H77 118.0 . . ?
C76 C77 C78 124.1(13) . . ?
C78 C77 H77 118.0 . . ?
C77 C78 H78 123.5 . . ?
C79 C78 C77 113.0(13) . . ?
C79 C78 H78 123.5 . . ?
C78 C79 H79 117.6 . . ?
C78 C79 C80 124.9(13) . . ?
C80 C79 H79 117.6 . . ?
C75 C80 C79 119.8(12) . . ?
C75 C80 H80 120.1 . . ?
C79 C80 H80 120.1 . . ?
C82 C81 P4 120.0(7) . . ?
C82 C81 C86 120.0 . . ?
C86 C81 P4 120.0(7) . . ?
C81 C82 H82 120.0 . . ?
C81 C82 C83 120.0 . . ?
C83 C82 H82 120.0 . . ?
C82 C83 H83 120.0 . . ?
C84 C83 C82 120.0 . . ?
C84 C83 H83 120.0 . . ?
C83 C84 H84 120.0 . . ?
C85 C84 C83 120.0 . . ?
C85 C84 H84 120.0 . . ?
C84 C85 H85 120.0 . . ?
C84 C85 C86 120.0 . . ?
C86 C85 H85 120.0 . . ?
C81 C86 H86 120.0 . . ?
C85 C86 C81 120.0 . . ?
C85 C86 H86 120.0 . . ?
F1 B1 F2 107.7(7) . . ?
F1 B1 F3 110.6(9) . . ?
F1 B1 F4 110.1(7) . . ?
F2 B1 F3 108.4(8) . . ?
F2 B1 F4 111.4(9) . . ?
F3 B1 F4 108.7(7) . . ?
F6 B2 F5 111.5(6) . . ?
F7 B2 F5 113.2(7) . . ?
F7 B2 F6 111.7(8) . . ?
F8 B2 F5 109.4(7) . . ?
F8 B2 F6 109.4(9) . . ?
F8 B2 F7 101.0(10) . . ?
C87 O1 C87 180.0 3_756 . ?
O1 C87 H87 88.6 . . ?
O1 C87 C88 116.0(14) . . ?
O1 C87 C89 117.8(14) . . ?
C88 C87 H87 91.7 . . ?
C88 C87 C89 126.1(17) . . ?
C89 C87 H87 86.7 . . ?
C87 C88 H88A 109.5 . . ?
C87 C88 H88B 109.5 . . ?
C87 C88 H88C 109.5 . . ?
H88A C88 H88B 109.5 . . ?
H88A C88 H88C 109.5 . . ?
H88B C88 H88C 109.5 . . ?
C87 C89 H89A 109.5 . . ?
C87 C89 H89B 109.5 . . ?
C87 C89 H89C 109.5 . . ?
H89A C89 H89B 109.5 . . ?
H89A C89 H89C 109.5 . . ?
H89B C89 H89C 109.5 . . ?
H2A O2 H2B 109.5 . . ?
H3A O3 H3B 109.5 . . ?

loop_
_geom_bond_atom_site_label_1
_geom_bond_atom_site_label_2
_geom_bond_distance
_geom_bond_site_symmetry_2
_geom_bond_publ_flag
Cu1 P1 2.250(2) . ?
Cu1 P2 2.257(2) . ?
Cu1 N1 2.067(5) . ?
Cu1 N2 2.064(5) . ?
P1 C17 1.802(9) . ?
P1 C23 1.821(8) . ?
P1 C29 1.841(7) . ?
P2 C31 1.848(7) . ?
P2 C32 1.823(8) . ?
P2 C38 1.827(8) . ?
N1 C1 1.351(8) . ?
N1 C5 1.333(8) . ?
N2 C9 1.352(8) . ?
N2 C13 1.348(8) . ?
N3 H3 0.8600 . ?
N3 N4 1.357(8) . ?
N3 C7 1.312(9) . ?
N4 C8 1.353(8) . ?
N5 H5 0.8600 . ?
N5 N6 1.338(7) . ?
N5 C15 1.306(9) . ?
N6 C16 1.336(8) . ?
C1 H1 0.9300 . ?
C1 C2 1.362(10) . ?
C2 H2 0.9300 . ?
C2 C3 1.388(10) . ?
C3 C4 1.395(9) . ?
C3 C6 1.473(9) . ?
C4 H4 0.9300 . ?
C4 C5 1.381(8) . ?
C5 C13 1.489(9) . ?
C6 C7 1.377(9) . ?
C6 C8 1.374(9) . ?
C7 H7 0.9300 . ?
C8 H8 0.9300 . ?
C9 H9 0.9300 . ?
C9 C10 1.370(9) . ?
C10 H10 0.9300 . ?
C10 C11 1.369(9) . ?
C11 C12 1.393(9) . ?
C11 C14 1.462(9) . ?
C12 H12 0.9300 . ?
C12 C13 1.382(9) . ?
C14 C15 1.412(9) . ?
C14 C16 1.384(9) . ?
C15 H15 0.9300 . ?
C16 H16 0.9300 . ?
C17 C18 1.387(12) . ?
C17 C22 1.383(12) . ?
C18 H18 0.9300 . ?
C18 C19 1.396(13) . ?
C19 H19 0.9300 . ?
C19 C20 1.348(15) . ?
C20 H20 0.9300 . ?
C20 C21 1.347(15) . ?
C21 H21 0.9300 . ?
C21 C22 1.388(14) . ?
C22 H22 0.9300 . ?
C23 C24 1.390(11) . ?
C23 C28 1.375(11) . ?
C24 H24 0.9300 . ?
C24 C25 1.395(13) . ?
C25 H25 0.9300 . ?
C25 C26 1.321(16) . ?
C26 H26 0.9300 . ?
C26 C27 1.393(16) . ?
C27 H27 0.9300 . ?
C27 C28 1.416(13) . ?
C28 H28 0.9300 . ?
C29 H29A 0.9700 . ?
C29 H29B 0.9700 . ?
C29 C30 1.525(11) . ?
C30 H30A 0.9700 . ?
C30 H30B 0.9700 . ?
C30 C31 1.522(10) . ?
C31 H31A 0.9700 . ?
C31 H31B 0.9700 . ?
C32 C33 1.392(12) . ?
C32 C37 1.386(13) . ?
C33 H33 0.9300 . ?
C33 C34 1.409(12) . ?
C34 H34 0.9300 . ?
C34 C35 1.330(15) . ?
C35 H35 0.9300 . ?
C35 C36 1.371(17) . ?
C36 H36 0.9300 . ?
C36 C37 1.409(15) . ?
C37 H37 0.9300 . ?
C38 C39 1.368(7) . ?
C38 C43 1.362(6) . ?
C39 H39 0.9300 . ?
C39 C40 1.373(7) . ?
C40 H40 0.9300 . ?
C40 C41 1.359(7) . ?
C41 H41 0.9300 . ?
C41 C42 1.355(7) . ?
C42 H42 0.9300 . ?
C42 C43 1.365(7) . ?
C43 H43 0.9300 . ?
Cu2 P3 2.210(2) . ?
Cu2 P4 2.263(3) . ?
Cu2 N7 2.056(6) . ?
Cu2 N8 2.041(5) . ?
P3 C60 1.832(8) . ?
P3 C66 1.816(6) . ?
P3 C72 1.844(11) . ?
P4 C74 1.831(9) . ?
P4 C75 1.826(12) . ?
P4 C81 1.875(7) . ?
N7 C44 1.343(9) . ?
N7 C48 1.361(8) . ?
N8 C52 1.343(9) . ?
N8 C56 1.348(8) . ?
N9 N10 1.339(7) . ?
N9 C50 1.326(9) . ?
N10 H10A 0.8600 . ?
N10 C51 1.328(9) . ?
N11 N12 1.358(7) . ?
N11 C58 1.348(8) . ?
N12 H12A 0.8600 . ?
N12 C59 1.329(8) . ?
C44 H44 0.9300 . ?
C44 C45 1.372(10) . ?
C45 H45 0.9300 . ?
C45 C46 1.385(9) . ?
C46 C47 1.387(9) . ?
C46 C49 1.465(9) . ?
C47 H47 0.9300 . ?
C47 C48 1.388(8) . ?
C48 C56 1.482(9) . ?
C49 C50 1.385(9) . ?
C49 C51 1.382(9) . ?
C50 H50 0.9300 . ?
C51 H51 0.9300 . ?
C52 H52 0.9300 . ?
C52 C53 1.366(9) . ?
C53 H53 0.9300 . ?
C53 C54 1.400(9) . ?
C54 C55 1.372(9) . ?
C54 C57 1.439(8) . ?
C55 H55 0.9300 . ?
C55 C56 1.399(9) . ?
C57 C58 1.387(9) . ?
C57 C59 1.407(9) . ?
C58 H58 0.9300 . ?
C59 H59 0.9300 . ?
C60 C61 1.3900 . ?
C60 C65 1.3900 . ?
C61 H61 0.9300 . ?
C61 C62 1.3900 . ?
C62 H62 0.9300 . ?
C62 C63 1.3900 . ?
C63 H63 0.9300 . ?
C63 C64 1.3900 . ?
C64 H64 0.9300 . ?
C64 C65 1.3900 . ?
C65 H65 0.9300 . ?
C66 C67 1.3900 . ?
C66 C71 1.3900 . ?
C67 H67 0.9300 . ?
C67 C68 1.3900 . ?
C68 H68 0.9300 . ?
C68 C69 1.3900 . ?
C69 H69 0.9300 . ?
C69 C70 1.3900 . ?
C70 H70 0.9300 . ?
C70 C71 1.3900 . ?
C71 H71 0.9300 . ?
C72 H72A 0.9700 . ?
C72 H72B 0.9700 . ?
C72 C73 1.514(15) . ?
C73 H73A 0.9700 . ?
C73 H73B 0.9700 . ?
C73 C74 1.538(15) . ?
C74 H74A 0.9700 . ?
C74 H74B 0.9700 . ?
C75 C76 1.372(10) . ?
C75 C80 1.360(9) . ?
C76 H76 0.9300 . ?
C76 C77 1.366(10) . ?
C77 H77 0.9300 . ?
C77 C78 1.367(10) . ?
C78 H78 0.9300 . ?
C78 C79 1.353(10) . ?
C79 H79 0.9300 . ?
C79 C80 1.384(10) . ?
C80 H80 0.9300 . ?
C81 C82 1.3900 . ?
C81 C86 1.3900 . ?
C82 H82 0.9300 . ?
C82 C83 1.3900 . ?
C83 H83 0.9300 . ?
C83 C84 1.3900 . ?
C84 H84 0.9300 . ?
C84 C85 1.3900 . ?
C85 H85 0.9300 . ?
C85 C86 1.3900 . ?
C86 H86 0.9300 . ?
F1 B1 1.363(11) . ?
F2 B1 1.382(12) . ?
F3 B1 1.384(10) . ?
F4 B1 1.385(11) . ?
F5 B2 1.356(9) . ?
F6 B2 1.327(9) . ?
F7 B2 1.301(10) . ?
F8 B2 1.264(12) . ?
O1 C87 1.349(15) 3_756 ?
O1 C87 1.349(15) . ?
C87 H87 0.9804 . ?
C87 C88 1.486(17) . ?
C87 C89 1.495(16) . ?
C88 H88A 0.9600 . ?
C88 H88B 0.9600 . ?
C88 H88C 0.9600 . ?
C89 H89A 0.9600 . ?
C89 H89B 0.9600 . ?
C89 H89C 0.9600 . ?
O2 H2A 0.8505 . ?
O2 H2B 0.8504 . ?
O3 H3A 0.8506 . ?
O3 H3B 0.8499 . ?

loop_
_geom_hbond_atom_site_label_D
_geom_hbond_atom_site_label_H
_geom_hbond_atom_site_label_A
_geom_hbond_distance_DH
_geom_hbond_distance_HA
_geom_hbond_distance_DA
_geom_hbond_angle_DHA
_geom_hbond_site_symmetry_A
_geom_hbond_publ_flag
N3 H3 N9 0.86 1.99 2.797(8) 156.6 1_445 yes

loop_
_geom_torsion_atom_site_label_1
_geom_torsion_atom_site_label_2
_geom_torsion_atom_site_label_3
_geom_torsion_atom_site_label_4
_geom_torsion
_geom_torsion_site_symmetry_1
_geom_torsion_site_symmetry_2
_geom_torsion_site_symmetry_3
_geom_torsion_site_symmetry_4
_geom_torsion_publ_flag
Cu1 P1 C17 C18 27.3(8) . . . . ?
Cu1 P1 C17 C22 -154.0(6) . . . . ?
Cu1 P1 C23 C24 -125.1(7) . . . . ?
Cu1 P1 C23 C28 51.9(8) . . . . ?
Cu1 P1 C29 C30 51.2(6) . . . . ?
Cu1 P2 C31 C30 -56.5(6) . . . . ?
Cu1 P2 C32 C33 8.8(8) . . . . ?
Cu1 P2 C32 C37 -176.5(8) . . . . ?
Cu1 P2 C38 C39 99.4(9) . . . . ?
Cu1 P2 C38 C43 -83.1(8) . . . . ?
Cu1 N1 C1 C2 -170.6(7) . . . . ?
Cu1 N1 C5 C4 171.0(6) . . . . ?
Cu1 N1 C5 C13 -5.8(8) . . . . ?
Cu1 N2 C9 C10 -175.8(6) . . . . ?
Cu1 N2 C13 C5 -5.0(8) . . . . ?
Cu1 N2 C13 C12 174.0(6) . . . . ?
P1 C17 C18 C19 178.0(7) . . . . ?
P1 C17 C22 C21 -178.9(8) . . . . ?
P1 C23 C24 C25 177.8(8) . . . . ?
P1 C23 C28 C27 -176.2(8) . . . . ?
P1 C29 C30 C31 -75.8(8) . . . . ?
P2 C32 C33 C34 175.1(7) . . . . ?
P2 C32 C37 C36 -174.8(10) . . . . ?
P2 C38 C39 C40 179.2(10) . . . . ?
P2 C38 C43 C42 179.2(9) . . . . ?
N1 C1 C2 C3 0.4(15) . . . . ?
N1 C5 C13 N2 7.2(9) . . . . ?
N1 C5 C13 C12 -171.9(7) . . . . ?
N2 C9 C10 C11 1.9(13) . . . . ?
N3 N4 C8 C6 -0.3(9) . . . . ?
N4 N3 C7 C6 -1.0(11) . . . . ?
N5 N6 C16 C14 -0.3(8) . . . . ?
N6 N5 C15 C14 -0.5(9) . . . . ?
C1 N1 C5 C4 -1.7(11) . . . . ?
C1 N1 C5 C13 -178.5(7) . . . . ?
C1 C2 C3 C4 -1.2(13) . . . . ?
C1 C2 C3 C6 176.7(9) . . . . ?
C2 C3 C4 C5 0.6(12) . . . . ?
C2 C3 C6 C7 -3.8(14) . . . . ?
C2 C3 C6 C8 -179.9(9) . . . . ?
C3 C4 C5 N1 0.9(12) . . . . ?
C3 C4 C5 C13 177.5(7) . . . . ?
C3 C6 C7 N3 -176.0(8) . . . . ?
C3 C6 C8 N4 176.5(8) . . . . ?
C4 C3 C6 C7 173.9(9) . . . . ?
C4 C3 C6 C8 -2.1(14) . . . . ?
C4 C5 C13 N2 -169.6(7) . . . . ?
C4 C5 C13 C12 11.3(11) . . . . ?
C5 N1 C1 C2 1.0(13) . . . . ?
C6 C3 C4 C5 -177.3(7) . . . . ?
C7 N3 N4 C8 0.8(10) . . . . ?
C7 C6 C8 N4 -0.3(10) . . . . ?
C8 C6 C7 N3 0.8(11) . . . . ?
C9 N2 C13 C5 178.3(6) . . . . ?
C9 N2 C13 C12 -2.6(11) . . . . ?
C9 C10 C11 C12 -1.8(12) . . . . ?
C9 C10 C11 C14 178.0(8) . . . . ?
C10 C11 C12 C13 -0.5(11) . . . . ?
C10 C11 C14 C15 -3.4(13) . . . . ?
C10 C11 C14 C16 178.8(8) . . . . ?
C11 C12 C13 N2 2.8(11) . . . . ?
C11 C12 C13 C5 -178.2(6) . . . . ?
C11 C14 C15 N5 -178.0(7) . . . . ?
C11 C14 C16 N6 178.3(7) . . . . ?
C12 C11 C14 C15 176.4(8) . . . . ?
C12 C11 C14 C16 -1.5(12) . . . . ?
C13 N2 C9 C10 0.3(12) . . . . ?
C14 C11 C12 C13 179.8(7) . . . . ?
C15 N5 N6 C16 0.5(9) . . . . ?
C15 C14 C16 N6 0.0(8) . . . . ?
C16 C14 C15 N5 0.3(9) . . . . ?
C17 P1 C23 C24 100.7(8) . . . . ?
C17 P1 C23 C28 -82.3(8) . . . . ?
C17 P1 C29 C30 -179.5(6) . . . . ?
C17 C18 C19 C20 1.7(15) . . . . ?
C18 C17 C22 C21 -0.2(14) . . . . ?
C18 C19 C20 C21 -1.6(16) . . . . ?
C19 C20 C21 C22 0.7(18) . . . . ?
C20 C21 C22 C17 0.3(17) . . . . ?
C22 C17 C18 C19 -0.8(13) . . . . ?
C23 P1 C17 C18 158.2(6) . . . . ?
C23 P1 C17 C22 -23.1(8) . . . . ?
C23 P1 C29 C30 -72.8(6) . . . . ?
C23 C24 C25 C26 -2.8(18) . . . . ?
C24 C23 C28 C27 1.0(14) . . . . ?
C24 C25 C26 C27 3(2) . . . . ?
C25 C26 C27 C28 -1(2) . . . . ?
C26 C27 C28 C23 -1.0(17) . . . . ?
C28 C23 C24 C25 0.9(15) . . . . ?
C29 P1 C17 C18 -94.2(7) . . . . ?
C29 P1 C17 C22 84.4(8) . . . . ?
C29 P1 C23 C24 -5.1(9) . . . . ?
C29 P1 C23 C28 171.8(7) . . . . ?
C29 C30 C31 P2 79.0(8) . . . . ?
C31 P2 C32 C33 -108.5(7) . . . . ?
C31 P2 C32 C37 66.3(9) . . . . ?
C31 P2 C38 C39 -140.3(9) . . . . ?
C31 P2 C38 C43 37.1(9) . . . . ?
C32 P2 C31 C30 67.2(7) . . . . ?
C32 P2 C38 C39 -35.4(10) . . . . ?
C32 P2 C38 C43 142.1(8) . . . . ?
C32 C33 C34 C35 -0.6(17) . . . . ?
C33 C32 C37 C36 0.0(17) . . . . ?
C33 C34 C35 C36 1(2) . . . . ?
C34 C35 C36 C37 -1(2) . . . . ?
C35 C36 C37 C32 1(2) . . . . ?
C37 C32 C33 C34 0.0(14) . . . . ?
C38 P2 C31 C30 174.2(6) . . . . ?
C38 P2 C32 C33 146.0(7) . . . . ?
C38 P2 C32 C37 -39.3(9) . . . . ?
C38 C39 C40 C41 3(2) . . . . ?
C39 C38 C43 C42 -3.2(16) . . . . ?
C39 C40 C41 C42 -7(2) . . . . ?
C40 C41 C42 C43 5.1(19) . . . . ?
C41 C42 C43 C38 -0.2(18) . . . . ?
C43 C38 C39 C40 1.6(18) . . . . ?
Cu2 P3 C60 C61 12.9(7) . . . . ?
Cu2 P3 C60 C65 -170.7(4) . . . . ?
Cu2 P3 C66 C67 122.1(6) . . . . ?
Cu2 P3 C66 C71 -61.6(6) . . . . ?
Cu2 P3 C72 C73 -46.5(8) . . . . ?
Cu2 P4 C74 C73 50.2(8) . . . . ?
Cu2 P4 C75 C76 154.9(9) . . . . ?
Cu2 P4 C75 C80 -27.7(13) . . . . ?
Cu2 P4 C81 C82 -20.4(8) . . . . ?
Cu2 P4 C81 C86 160.3(6) . . . . ?
Cu2 N7 C44 C45 -157.0(7) . . . . ?
Cu2 N7 C48 C47 158.3(6) . . . . ?
Cu2 N7 C48 C56 -17.9(8) . . . . ?
Cu2 N8 C52 C53 166.6(7) . . . . ?
Cu2 N8 C56 C48 11.3(8) . . . . ?
Cu2 N8 C56 C55 -167.3(5) . . . . ?
P3 C60 C61 C62 176.4(7) . . . . ?
P3 C60 C65 C64 -176.4(7) . . . . ?
P3 C66 C67 C68 176.2(8) . . . . ?
P3 C66 C71 C70 -176.5(7) . . . . ?
P3 C72 C73 C74 75.9(10) . . . . ?
P4 C75 C76 C77 179.6(10) . . . . ?
P4 C75 C80 C79 -176.6(12) . . . . ?
P4 C81 C82 C83 -179.2(9) . . . . ?
P4 C81 C86 C85 179.2(9) . . . . ?
N7 C44 C45 C46 1.4(14) . . . . ?
N7 C48 C56 N8 4.5(10) . . . . ?
N7 C48 C56 C55 -176.9(7) . . . . ?
N8 C52 C53 C54 -1.9(14) . . . . ?
N9 N10 C51 C49 1.5(9) . . . . ?
N10 N9 C50 C49 -1.3(9) . . . . ?
N11 N12 C59 C57 -1.6(8) . . . . ?
N12 N11 C58 C57 0.8(9) . . . . ?
C44 N7 C48 C47 -5.0(11) . . . . ?
C44 N7 C48 C56 178.8(7) . . . . ?
C44 C45 C46 C47 -4.4(13) . . . . ?
C44 C45 C46 C49 171.6(8) . . . . ?
C45 C46 C47 C48 2.7(11) . . . . ?
C45 C46 C49 C50 -7.5(13) . . . . ?
C45 C46 C49 C51 176.4(9) . . . . ?
C46 C47 C48 N7 2.1(11) . . . . ?
C46 C47 C48 C56 177.9(7) . . . . ?
C46 C49 C50 N9 -174.7(8) . . . . ?
C46 C49 C51 N10 174.5(8) . . . . ?
C47 C46 C49 C50 168.3(8) . . . . ?
C47 C46 C49 C51 -7.8(13) . . . . ?
C47 C48 C56 N8 -171.6(7) . . . . ?
C47 C48 C56 C55 6.9(11) . . . . ?
C48 N7 C44 C45 3.4(13) . . . . ?
C49 C46 C47 C48 -173.2(7) . . . . ?
C50 N9 N10 C51 -0.2(9) . . . . ?
C50 C49 C51 N10 -2.2(9) . . . . ?
C51 C49 C50 N9 2.2(9) . . . . ?
C52 N8 C56 C48 -179.8(7) . . . . ?
C52 N8 C56 C55 1.6(11) . . . . ?
C52 C53 C54 C55 3.2(12) . . . . ?
C52 C53 C54 C57 -177.5(8) . . . . ?
C53 C54 C55 C56 -2.2(11) . . . . ?
C53 C54 C57 C58 0.6(12) . . . . ?
C53 C54 C57 C59 -179.0(7) . . . . ?
C54 C55 C56 N8 -0.2(11) . . . . ?
C54 C55 C56 C48 -178.7(7) . . . . ?
C54 C57 C58 N11 178.6(7) . . . . ?
C54 C57 C59 N12 -178.3(7) . . . . ?
C55 C54 C57 C58 180.0(7) . . . . ?
C55 C54 C57 C59 0.4(12) . . . . ?
C56 N8 C52 C53 -0.5(13) . . . . ?
C57 C54 C55 C56 178.5(7) . . . . ?
C58 N11 N12 C59 0.5(8) . . . . ?
C58 C57 C59 N12 2.1(8) . . . . ?
C59 C57 C58 N11 -1.7(9) . . . . ?
C60 P3 C66 C67 -107.7(7) . . . . ?
C60 P3 C66 C71 68.6(6) . . . . ?
C60 P3 C72 C73 -177.7(7) . . . . ?
C60 C61 C62 C63 0.0 . . . . ?
C61 C60 C65 C64 0.0 . . . . ?
C61 C62 C63 C64 0.0 . . . . ?
C62 C63 C64 C65 0.0 . . . . ?
C63 C64 C65 C60 0.0 . . . . ?
C65 C60 C61 C62 0.0 . . . . ?
C66 P3 C60 C61 -113.0(6) . . . . ?
C66 P3 C60 C65 63.4(6) . . . . ?
C66 P3 C72 C73 79.5(8) . . . . ?
C66 C67 C68 C69 0.0 . . . . ?
C67 C66 C71 C70 0.0 . . . . ?
C67 C68 C69 C70 0.0 . . . . ?
C68 C69 C70 C71 0.0 . . . . ?
C69 C70 C71 C66 0.0 . . . . ?
C71 C66 C67 C68 0.0 . . . . ?
C72 P3 C60 C61 137.0(6) . . . . ?
C72 P3 C60 C65 -46.6(6) . . . . ?
C72 P3 C66 C67 -0.9(8) . . . . ?
C72 P3 C66 C71 175.5(6) . . . . ?
C72 C73 C74 P4 -78.2(10) . . . . ?
C74 P4 C75 C76 32.5(11) . . . . ?
C74 P4 C75 C80 -150.1(11) . . . . ?
C74 P4 C81 C82 95.5(8) . . . . ?
C74 P4 C81 C86 -83.7(8) . . . . ?
C75 P4 C74 C73 -179.8(8) . . . . ?
C75 P4 C81 C82 -155.5(7) . . . . ?
C75 P4 C81 C86 25.2(8) . . . . ?
C75 C76 C77 C78 0(2) . . . . ?
C76 C75 C80 C79 1(2) . . . . ?
C76 C77 C78 C79 -5(2) . . . . ?
C77 C78 C79 C80 9(3) . . . . ?
C78 C79 C80 C75 -7(3) . . . . ?
C80 C75 C76 C77 2(2) . . . . ?
C81 P4 C74 C73 -67.1(9) . . . . ?
C81 P4 C75 C76 -75.4(11) . . . . ?
C81 P4 C75 C80 102.1(12) . . . . ?
C81 C82 C83 C84 0.0 . . . . ?
C82 C81 C86 C85 0.0 . . . . ?
C82 C83 C84 C85 0.0 . . . . ?
C83 C84 C85 C86 0.0 . . . . ?
C84 C85 C86 C81 0.0 . . . . ?
C86 C81 C82 C83 0.0 . . . . ?
